data_7701112
loop_
_publ_author_name
'Mencel, K.'
'Starynowicz, P.'
'Siczek, M.'
'Piecha-Bisiorek, A'
'Jakubas, R.'
'Medycki, W.'

_publ_section_title
;
 Symmetry breaking structural phase transitions, dielectric properties and
 molecular motions of formamidinium cations in 1D and 2D hybrid compounds:
 (NH<sub>2</sub>CHNH<sub>2</sub>)<sub>3</sub>[Bi<sub>2</sub>Cl<sub>9</sub>]
 and
 (NH<sub>2</sub>CHNH<sub>2</sub>)<sub>3</sub>[Bi<sub>2</sub>Br<sub>9</sub>].
;
_journal_issue 39
_journal_name_full 'Dalton transactions (Cambridge, England : 2003)'
_journal_page_first 14829
_journal_page_last 14838
_journal_paper_doi 10.1039/c9dt02916h
_journal_volume 48
_journal_year 2019
_chemical_formula_sum 'C3 H15 Bi2 Cl9 N6'
_chemical_formula_weight 872.22
_space_group_IT_number 14
_space_group_name_Hall '-P 2ybc (1/2*x,y,-1/2*x+z)'
_space_group_name_H-M_alt 'P 1 21/c 1 (2*a+c,b,c)'
_symmetry_cell_setting monoclinic
_symmetry_space_group_name_Hall '-P 2ybc (1/2*x,y,-1/2*x+z)'
_symmetry_space_group_name_H-M 'P 1 21/c 1 (2*a+c,b,c)'
_atom_sites_solution_hydrogens geom
_atom_sites_solution_primary direct
_atom_sites_solution_secondary difmap
_audit_creation_method SHELXL-97
_audit_update_record
;
2019-06-04 deposited with the CCDC.    2019-09-09 downloaded from the CCDC.
;
_cell_angle_alpha 90.00
_cell_angle_beta 90.14(4)
_cell_angle_gamma 90.00
_cell_formula_units_Z 16
_cell_length_a 42.983(17)
_cell_length_b 7.660(3)
_cell_length_c 26.502(12)
_cell_measurement_reflns_used 6889
_cell_measurement_temperature 183(2)
_cell_measurement_theta_max 28.7460
_cell_measurement_theta_min 2.8022
_cell_volume 8726(6)
_computing_cell_refinement
;
CrysAlis RED, Oxford Diffraction Ltd.,
Version 1.171.33.66 (release 28-04-2010 CrysAlis171 .NET)
(compiled Apr 28 2010,14:27:37)
;
_computing_data_collection
;
CrysAlis CCD, Oxford Diffraction Ltd.,
Version 1.171.33.66 (release 28-04-2010 CrysAlis171 .NET)
(compiled Apr 28 2010,14:27:37)
;
_computing_data_reduction
;
CrysAlis RED, Oxford Diffraction Ltd.,
Version 1.171.33.66 (release 28-04-2010 CrysAlis171 .NET)
(compiled Apr 28 2010,14:27:37)
;
_computing_structure_refinement 'SHELXL-97 (Sheldrick, 1997)'
_computing_structure_solution 'SHELXS-97 (Sheldrick, 1990)'
_diffrn_ambient_temperature 183(2)
_diffrn_detector_area_resol_mean 8.3359
_diffrn_measured_fraction_theta_full 0.979
_diffrn_measured_fraction_theta_max 0.923
_diffrn_measurement_device_type 'Xcalibur, Sapphire2, large Be window'
_diffrn_measurement_method '\w scans'
_diffrn_radiation_monochromator graphite
_diffrn_radiation_source 'Enhance (Mo) X-ray Source'
_diffrn_radiation_type MoK\a
_diffrn_radiation_wavelength 0.71073
_diffrn_reflns_av_R_equivalents 0.0950
_diffrn_reflns_av_sigmaI/netI 0.1218
_diffrn_reflns_limit_h_max 48
_diffrn_reflns_limit_h_min -56
_diffrn_reflns_limit_k_max 10
_diffrn_reflns_limit_k_min -9
_diffrn_reflns_limit_l_max 34
_diffrn_reflns_limit_l_min -35
_diffrn_reflns_number 27431
_diffrn_reflns_theta_full 27.50
_diffrn_reflns_theta_max 28.71
_diffrn_reflns_theta_min 2.81
_exptl_absorpt_coefficient_mu 17.211
_exptl_absorpt_correction_T_max 0.245
_exptl_absorpt_correction_T_min 0.046
_exptl_absorpt_correction_type analytical
_exptl_absorpt_process_details
;
CrysAlis RED, Oxford Diffraction Ltd.,
Version 1.171.33.66 (release 28-04-2010 CrysAlis171 .NET)
(compiled Apr 28 2010,14:27:37)
Analytical numeric absorption correction using a multifaceted crystal
            model based on expressions derived by R.C. Clark & J.S. Reid.
(Clark, R. C. & Reid, J. S. (1995). Acta Cryst. A51, 887-897)
;
_exptl_crystal_colour colourless
_exptl_crystal_density_diffrn 2.656
_exptl_crystal_density_method 'not measured'
_exptl_crystal_description irregular
_exptl_crystal_F_000 6304
_exptl_crystal_recrystallization_method 'Re-crystallisation from solvent: methanol'
_exptl_crystal_size_max 0.3908
_exptl_crystal_size_mid 0.2020
_exptl_crystal_size_min 0.1079
_refine_diff_density_max 3.377
_refine_diff_density_min -2.415
_refine_diff_density_rms 0.360
_refine_ls_extinction_method none
_refine_ls_goodness_of_fit_ref 0.876
_refine_ls_hydrogen_treatment constr
_refine_ls_matrix_type full
_refine_ls_number_parameters 281
_refine_ls_number_reflns 10411
_refine_ls_number_restraints 22
_refine_ls_restrained_S_all 0.876
_refine_ls_R_factor_all 0.1048
_refine_ls_R_factor_gt 0.0562
_refine_ls_shift/su_max 0.001
_refine_ls_shift/su_mean 0.000
_refine_ls_structure_factor_coef Fsqd
_refine_ls_weighting_details 'calc w=1/[\s^2^(Fo^2^)+(0.0600P)^2^+0.0000P] where P=(Fo^2^+2Fc^2^)/3'
_refine_ls_weighting_scheme calc
_refine_ls_wR_factor_gt 0.1190
_refine_ls_wR_factor_ref 0.1315
_reflns_number_gt 6113
_reflns_number_total 10411
_reflns_threshold_expression >2sigma(I)
_cod_data_source_file c9dt02916h3.cif
_cod_data_source_block form2
_cod_depositor_comments 'Adding full bibliography for 7701109--7701113.cif.'
_cod_original_sg_symbol_H-M 'B 1 21/c 1'
_cod_database_code 7701112

loop_
_symmetry_equiv_pos_as_xyz
'x, y, z'
'-x, y+1/2, -z+1/2'
'x+1/2, y, z+1/2'
'-x+1/2, y+1/2, -z+1'
'-x, -y, -z'
'x, -y-1/2, z-1/2'
'-x+1/2, -y, -z+1/2'
'x+1/2, -y-1/2, z'

loop_
_atom_site_label
_atom_site_type_symbol
_atom_site_fract_x
_atom_site_fract_y
_atom_site_fract_z
_atom_site_U_iso_or_equiv
_atom_site_adp_type
_atom_site_occupancy
_atom_site_symmetry_multiplicity
_atom_site_calc_flag
_atom_site_refinement_flags
_atom_site_disorder_assembly
_atom_site_disorder_group
Bi1 Bi 0.16637(2) 0.79124(8) 0.54055(3) 0.0247(2) Uani 1 1 d . . .
Bi2 Bi 0.24887(2) 0.28615(8) 0.62768(3) 0.0262(2) Uani 1 1 d . . .
Bi11 Bi 0.41689(2) 0.7566(3) 0.20934(4) 0.0267(2) Uani 1 1 d . . .
Bi21 Bi 0.49886(2) 0.2570(3) 0.12104(3) 0.0264(2) Uani 1 1 d . . .
Cl1 Cl 0.13021(16) 1.0129(8) 0.4970(3) 0.0467(18) Uani 1 1 d . . .
Cl11 Cl 0.13807(18) 0.5265(8) 0.5027(3) 0.054(2) Uani 1 1 d . . .
Cl12 Cl 0.38146(17) 0.5312(8) 0.2524(3) 0.0511(18) Uani 1 1 d . . .
Cl13 Cl 0.38794(17) 1.0148(9) 0.2496(3) 0.0559(18) Uani 1 1 d . . .
Cl2 Cl 0.21420(18) 0.2846(7) 0.7052(3) 0.0395(18) Uani 1 1 d . . .
Cl21 Cl 0.46324(18) 0.2430(6) 0.0434(3) 0.0403(16) Uani 1 1 d . . .
Cl3 Cl 0.13276(18) 0.7897(7) 0.6206(3) 0.047(2) Uani 1 1 d . . .
Cl31 Cl 0.3825(2) 0.7616(8) 0.1309(3) 0.052(2) Uani 1 1 d . . .
Cl4 Cl 0.27988(16) 0.0291(7) 0.6644(3) 0.0438(17) Uani 1 1 d . . .
Cl41 Cl 0.28592(16) 0.5054(8) 0.6711(3) 0.0393(16) Uani 1 1 d . . .
Cl42 Cl 0.53357(16) 0.0198(7) 0.0817(3) 0.0398(16) Uani 1 1 d . . .
Cl43 Cl 0.53136(18) 0.4999(7) 0.0811(3) 0.052(2) Uani 1 1 d . . .
Cl5 Cl 0.20760(18) 0.7958(7) 0.4556(3) 0.0430(15) Uani 1 1 d . . .
Cl51 Cl 0.5413(2) 0.2525(9) 0.2057(4) 0.0460(16) Uani 1 1 d . . .
Cl6 Cl 0.21061(17) 0.5590(8) 0.5861(3) 0.0521(19) Uani 1 1 d . . .
Cl61 Cl 0.20423(17) 1.0610(9) 0.5818(3) 0.057(2) Uani 1 1 d . . .
Cl62 Cl 0.45396(19) 0.4877(9) 0.1664(3) 0.0534(18) Uani 1 1 d . . .
Cl63 Cl 0.46044(17) 0.9901(9) 0.1631(3) 0.0450(15) Uani 1 1 d . . .
N1 N -0.0256(4) 0.738(2) 0.0401(12) 0.079(8) Uiso 1 1 d D . .
H1A H -0.0167 0.8315 0.0291 0.095 Uiso 1 1 calc R . .
H1B H -0.0145 0.6516 0.0501 0.095 Uiso 1 1 calc R . .
C1 C -0.0539(4) 0.729(2) 0.0414(9) 0.041(5) Uiso 1 1 d D . .
H1 H -0.0627 0.6263 0.0535 0.049 Uiso 1 1 calc R . .
N2 N -0.0715(4) 0.844(2) 0.0281(8) 0.074(6) Uiso 1 1 d D . .
H2A H -0.0642 0.9411 0.0167 0.088 Uiso 1 1 calc R . .
H2B H -0.0913 0.8293 0.0301 0.088 Uiso 1 1 calc R . .
N3 N 0.2271(4) 0.767(2) 0.7144(9) 0.047(5) Uiso 1 1 d D . .
H3A H 0.2331 0.6760 0.7308 0.056 Uiso 1 1 calc R . .
H3B H 0.2407 0.8334 0.7002 0.056 Uiso 1 1 calc R . .
C11 C 0.1992(5) 0.802(2) 0.7113(9) 0.059(7) Uiso 1 1 d D . .
H11 H 0.1932 0.9015 0.6935 0.070 Uiso 1 1 calc R . .
N4 N 0.1791(5) 0.712(3) 0.7309(8) 0.078(7) Uiso 1 1 d D . .
H4A H 0.1843 0.6199 0.7475 0.093 Uiso 1 1 calc R . .
H4B H 0.1599 0.7402 0.7280 0.093 Uiso 1 1 calc R . .
N5 N -0.0645(4) 0.223(2) 0.3224(8) 0.050(6) Uiso 1 1 d D . .
H5A H -0.0577 0.1999 0.3522 0.060 Uiso 1 1 calc R . .
H5B H -0.0842 0.2221 0.3164 0.060 Uiso 1 1 calc R . .
C2 C -0.0463(5) 0.258(3) 0.2886(7) 0.049(5) Uiso 1 1 d D . .
H2 H -0.0542 0.2827 0.2568 0.058 Uiso 1 1 calc R . .
N6 N -0.0182(5) 0.262(3) 0.2946(11) 0.107(9) Uiso 1 1 d D . .
H6A H -0.0103 0.2394 0.3238 0.128 Uiso 1 1 calc R . .
H6B H -0.0062 0.2870 0.2697 0.128 Uiso 1 1 calc R . .
N7 N 0.1853(5) 0.254(2) 0.4303(9) 0.059(6) Uiso 1 1 d D . .
H7A H 0.1954 0.2063 0.4059 0.071 Uiso 0.50 1 calc PR A 1
H7B H 0.1653 0.2553 0.4298 0.071 Uiso 0.50 1 calc PR A 1
H7C H 0.1735 0.2969 0.4533 0.071 Uiso 0.50 1 calc PR A 2
H7D H 0.1772 0.2061 0.4040 0.071 Uiso 0.50 1 calc PR A 2
C21 C 0.1994(6) 0.319(7) 0.4658(14) 0.10(2) Uiso 0.50 1 d PD B 1
H21 H 0.1876 0.3692 0.4914 0.116 Uiso 0.50 1 calc PR B 1
C22 C 0.2135(5) 0.260(3) 0.4349(8) 0.015(6) Uiso 0.50 1 d PD B 2
H22 H 0.2253 0.2121 0.4091 0.018 Uiso 0.50 1 calc PR B 2
N8 N 0.2277(5) 0.324(3) 0.4702(9) 0.089(8) Uiso 1 1 d D . .
H8A H 0.2393 0.2791 0.4473 0.107 Uiso 0.50 1 calc PR B 1
H8B H 0.2360 0.3723 0.4963 0.107 Uiso 0.50 1 calc PR B 1
H8C H 0.2177 0.3701 0.4949 0.107 Uiso 0.50 1 calc PR B 2
H8D H 0.2477 0.3229 0.4704 0.107 Uiso 0.50 1 calc PR B 2
N9 N 0.1432(6) 0.296(3) 0.6319(10) 0.092(9) Uiso 1 1 d D . .
H9A H 0.1535 0.2783 0.6045 0.110 Uiso 1 1 calc R . .
H9B H 0.1529 0.3253 0.6590 0.110 Uiso 1 1 calc R . .
C3 C 0.1151(6) 0.279(3) 0.6322(9) 0.073(8) Uiso 1 1 d D . .
H3 H 0.1047 0.2991 0.6624 0.088 Uiso 1 1 calc R . .
N10 N 0.0996(7) 0.238(4) 0.5960(14) 0.187(19) Uiso 1 1 d D . .
H10A H 0.1085 0.2189 0.5674 0.225 Uiso 1 1 calc R . .
H10B H 0.0798 0.2286 0.5986 0.225 Uiso 1 1 calc R . .
N11 N 0.1038(5) 0.762(3) 0.3922(9) 0.075(7) Uiso 1 1 d D . .
H11A H 0.1005 0.6548 0.4002 0.090 Uiso 0.50 1 calc PR C 1
H11B H 0.0901 0.8403 0.3988 0.090 Uiso 0.50 1 calc PR C 1
H11C H 0.1120 0.7889 0.4208 0.090 Uiso 0.50 1 calc PR C 2
H11D H 0.0841 0.7694 0.3879 0.090 Uiso 0.50 1 calc PR C 2
C31 C 0.1281(8) 0.803(3) 0.371(2) 0.080(18) Uiso 0.50 1 d PD D 1
H31 H 0.1311 0.9195 0.3630 0.096 Uiso 0.50 1 calc PR D 1
C32 C 0.1204(6) 0.713(6) 0.3578(10) 0.057(13) Uiso 0.50 1 d PD D 2
H32 H 0.1109 0.6849 0.3273 0.068 Uiso 0.50 1 calc PR D 2
N12 N 0.1485(5) 0.699(3) 0.3607(10) 0.085(8) Uiso 1 1 d D . .
H12A H 0.1462 0.5901 0.3679 0.102 Uiso 0.50 1 calc PR D 1
H12B H 0.1651 0.7341 0.3459 0.102 Uiso 0.50 1 calc PR D 1
H12C H 0.1579 0.7240 0.3884 0.102 Uiso 0.50 1 calc PR D 2
H12D H 0.1589 0.6636 0.3350 0.102 Uiso 0.50 1 calc PR D 2

loop_
_atom_site_aniso_label
_atom_site_aniso_U_11
_atom_site_aniso_U_22
_atom_site_aniso_U_33
_atom_site_aniso_U_23
_atom_site_aniso_U_13
_atom_site_aniso_U_12
Bi1 0.0237(5) 0.0305(4) 0.0198(4) -0.0003(3) 0.0018(4) -0.0013(3)
Bi2 0.0263(6) 0.0306(5) 0.0217(5) -0.0011(3) 0.0011(5) 0.0010(3)
Bi11 0.0250(5) 0.0326(4) 0.0223(5) -0.0010(3) 0.0002(4) 0.0011(3)
Bi21 0.0247(5) 0.0329(4) 0.0217(5) 0.0008(3) 0.0007(5) 0.0019(3)
Cl1 0.043(4) 0.047(3) 0.050(5) 0.008(3) 0.001(3) 0.014(3)
Cl11 0.069(5) 0.037(3) 0.057(5) -0.013(3) 0.005(4) -0.027(3)
Cl12 0.055(5) 0.060(4) 0.038(4) 0.003(3) 0.008(3) -0.018(3)
Cl13 0.061(5) 0.055(3) 0.051(4) -0.012(3) 0.009(4) 0.021(3)
Cl2 0.042(5) 0.057(4) 0.019(4) -0.001(2) 0.005(3) 0.007(3)
Cl21 0.035(4) 0.055(3) 0.030(4) -0.003(3) -0.007(3) 0.009(2)
Cl3 0.047(5) 0.064(4) 0.029(4) 0.004(3) 0.014(3) 0.003(3)
Cl31 0.053(5) 0.060(4) 0.044(5) 0.009(3) -0.022(4) -0.005(3)
Cl4 0.041(4) 0.043(3) 0.048(4) 0.008(2) 0.005(3) 0.013(3)
Cl41 0.038(4) 0.046(3) 0.034(4) -0.004(2) -0.005(3) -0.014(3)
Cl42 0.037(4) 0.046(3) 0.036(4) -0.007(2) 0.000(3) 0.006(2)
Cl43 0.067(5) 0.037(3) 0.053(5) 0.009(3) 0.005(4) -0.009(3)
Cl5 0.041(4) 0.067(4) 0.021(3) 0.010(3) 0.013(3) 0.009(3)
Cl51 0.048(4) 0.059(3) 0.032(4) -0.005(2) -0.004(3) 0.004(3)
Cl6 0.059(5) 0.046(4) 0.052(4) 0.002(3) -0.012(3) 0.020(3)
Cl61 0.068(5) 0.046(4) 0.058(5) -0.020(3) 0.003(4) -0.027(3)
Cl62 0.069(5) 0.046(3) 0.045(4) -0.010(2) 0.001(3) 0.016(3)
Cl63 0.047(4) 0.046(3) 0.042(4) 0.006(2) 0.007(3) -0.010(3)

loop_
_atom_type_symbol
_atom_type_description
_atom_type_scat_dispersion_real
_atom_type_scat_dispersion_imag
_atom_type_scat_source
C C 0.0033 0.0016 'International Tables Vol C Tables 4.2.6.8 and 6.1.1.4'
H H 0.0000 0.0000 'International Tables Vol C Tables 4.2.6.8 and 6.1.1.4'
N N 0.0061 0.0033 'International Tables Vol C Tables 4.2.6.8 and 6.1.1.4'
Cl Cl 0.1484 0.1585 'International Tables Vol C Tables 4.2.6.8 and 6.1.1.4'
Bi Bi -4.1077 10.2566 'International Tables Vol C Tables 4.2.6.8 and 6.1.1.4'

loop_
_geom_angle_atom_site_label_1
_geom_angle_atom_site_label_2
_geom_angle_atom_site_label_3
_geom_angle
_geom_angle_site_symmetry_1
_geom_angle_site_symmetry_3
_geom_angle_publ_flag
Cl11 Bi1 Cl3 93.0(2) . . ?
Cl11 Bi1 Cl1 93.5(3) . . ?
Cl3 Bi1 Cl1 91.9(2) . . ?
Cl11 Bi1 Cl61 173.3(2) . . ?
Cl3 Bi1 Cl61 90.5(2) . . ?
Cl1 Bi1 Cl61 92.1(2) . . ?
Cl11 Bi1 Cl5 89.8(2) . . ?
Cl3 Bi1 Cl5 176.0(2) . . ?
Cl1 Bi1 Cl5 90.8(2) . . ?
Cl61 Bi1 Cl5 86.5(2) . . yes
Cl11 Bi1 Cl6 89.3(2) . . ?
Cl3 Bi1 Cl6 91.3(2) . . ?
Cl1 Bi1 Cl6 175.6(2) . . ?
Cl61 Bi1 Cl6 84.9(3) . . yes
Cl5 Bi1 Cl6 85.8(2) . . yes
Cl2 Bi2 Cl4 89.7(2) . . ?
Cl2 Bi2 Cl41 90.3(2) . . ?
Cl4 Bi2 Cl41 90.6(2) . . ?
Cl2 Bi2 Cl61 86.9(2) . 1_545 ?
Cl4 Bi2 Cl61 92.6(2) . 1_545 ?
Cl41 Bi2 Cl61 175.7(2) . 1_545 ?
Cl2 Bi2 Cl6 88.7(2) . . ?
Cl4 Bi2 Cl6 176.2(2) . . ?
Cl41 Bi2 Cl6 92.8(2) . . ?
Cl61 Bi2 Cl6 83.8(3) 1_545 . yes
Cl2 Bi2 Cl5 175.5(2) . 4_545 ?
Cl4 Bi2 Cl5 88.4(2) . 4_545 ?
Cl41 Bi2 Cl5 85.7(2) . 4_545 ?
Cl61 Bi2 Cl5 97.2(2) 1_545 4_545 yes
Cl6 Bi2 Cl5 93.4(2) . 4_545 yes
Cl31 Bi11 Cl13 92.7(3) . . ?
Cl31 Bi11 Cl12 91.7(3) . . ?
Cl13 Bi11 Cl12 92.6(3) . . ?
Cl31 Bi11 Cl62 90.5(2) . . ?
Cl13 Bi11 Cl62 174.9(2) . . ?
Cl12 Bi11 Cl62 91.4(2) . . ?
Cl31 Bi11 Cl63 91.1(2) . . ?
Cl13 Bi11 Cl63 90.8(2) . . ?
Cl12 Bi11 Cl63 175.5(2) . . ?
Cl62 Bi11 Cl63 85.0(2) . . yes
Cl31 Bi11 Cl51 176.8(3) . 2_655 ?
Cl13 Bi11 Cl51 89.2(2) . 2_655 ?
Cl12 Bi11 Cl51 90.9(2) . 2_655 ?
Cl62 Bi11 Cl51 87.5(2) . 2_655 yes
Cl63 Bi11 Cl51 86.2(2) . 2_655 yes
Cl43 Bi21 Cl21 91.4(2) . . ?
Cl43 Bi21 Cl42 91.6(3) . . ?
Cl21 Bi21 Cl42 89.5(2) . . ?
Cl43 Bi21 Cl63 177.6(2) . 1_545 ?
Cl21 Bi21 Cl63 86.5(2) . 1_545 ?
Cl42 Bi21 Cl63 89.4(2) . 1_545 ?
Cl43 Bi21 Cl62 95.4(3) . . ?
Cl21 Bi21 Cl62 87.8(2) . . ?
Cl42 Bi21 Cl62 172.6(2) . . ?
Cl63 Bi21 Cl62 83.6(2) 1_545 . yes
Cl43 Bi21 Cl51 89.2(2) . . ?
Cl21 Bi21 Cl51 176.05(19) . . ?
Cl42 Bi21 Cl51 86.6(2) . . ?
Cl63 Bi21 Cl51 93.0(2) 1_545 . yes
Cl62 Bi21 Cl51 96.1(2) . . yes
Bi1 Cl5 Bi2 177.0(3) . 4 yes
Bi11 Cl51 Bi21 178.6(3) 2_645 . yes
Bi1 Cl6 Bi2 171.7(3) . . yes
Bi1 Cl61 Bi2 170.6(3) . 1_565 yes
Bi11 Cl62 Bi21 171.0(3) . . yes
Bi21 Cl63 Bi11 172.9(3) 1_565 . yes
N2 C1 N1 124.8(16) . . ?
N4 C11 N3 122.3(15) . . ?
N6 C2 N5 123.2(16) . . ?
C22 N7 C21 54.3(15) . . ?
N8 C21 N7 125.2(18) . . ?
N8 C22 N7 126.2(17) . . ?
C22 N8 C21 54.3(15) . . ?
N10 C3 N9 124.5(18) . . ?
C32 N11 C31 40(3) . . ?
N12 C31 N11 123.5(18) . . ?
N12 C32 N11 124.2(18) . . ?
C32 N12 C31 40(3) . . ?

loop_
_geom_bond_atom_site_label_1
_geom_bond_atom_site_label_2
_geom_bond_distance
_geom_bond_site_symmetry_2
_geom_bond_publ_flag
Bi1 Cl11 2.568(6) . yes
Bi1 Cl3 2.569(7) . yes
Bi1 Cl1 2.573(6) . yes
Bi1 Cl61 2.847(6) . yes
Bi1 Cl5 2.868(8) . yes
Bi1 Cl6 2.869(7) . yes
Bi2 Cl2 2.541(8) . yes
Bi2 Cl4 2.568(6) . yes
Bi2 Cl41 2.582(7) . yes
Bi2 Cl61 2.851(7) 1_545 yes
Bi2 Cl6 2.877(6) . yes
Bi2 Cl5 2.898(8) 4_545 yes
Bi11 Cl31 2.549(8) . yes
Bi11 Cl13 2.570(7) . yes
Bi11 Cl12 2.571(7) . yes
Bi11 Cl62 2.844(7) . yes
Bi11 Cl63 2.866(7) . yes
Bi11 Cl51 2.878(9) 2_655 yes
Bi21 Cl43 2.558(6) . yes
Bi21 Cl21 2.564(9) . yes
Bi21 Cl42 2.573(6) . yes
Bi21 Cl63 2.856(6) 1_545 yes
Bi21 Cl62 2.881(7) . yes
Bi21 Cl51 2.888(9) . yes
Cl5 Bi2 2.898(8) 4 ?
Cl51 Bi11 2.878(9) 2_645 ?
Cl61 Bi2 2.851(7) 1_565 ?
Cl63 Bi21 2.856(6) 1_565 ?
N1 C1 1.220(11) . ?
C1 N2 1.214(11) . ?
N3 C11 1.232(11) . ?
C11 N4 1.224(11) . ?
N5 C2 1.221(11) . ?
C2 N6 1.218(12) . ?
N7 C22 1.219(12) . ?
N7 C21 1.224(12) . ?
C21 N8 1.223(12) . ?
C22 N8 1.217(12) . ?
N9 C3 1.217(12) . ?
C3 N10 1.206(12) . ?
N11 C32 1.216(12) . ?
N11 C31 1.222(12) . ?
C31 N12 1.217(12) . ?
C32 N12 1.216(12) . ?
